data_1545296
loop_
_publ_author_name
'Kong, Fan-Dong'
'Ma, Qing-Yun'
'Huang, Sheng-Zhuo'
'Wang, Pei'
'Wang, Jun-Feng'
'Zhou, Li-Man'
'Yuan, Jing-Zhe'
'Dai, Hao-Fu'
'Zhao, You-Xing'

_publ_section_title
;
 Chrodrimanins K-N and Related Meroterpenoids from the Fungus Penicillium
 sp. SCS-KFD09 Isolated from a Marine Worm, Sipunculus nudus.
;
_journal_issue 4
_journal_name_full 'Journal of natural products'
_journal_page_first 1039
_journal_page_last 1047
_journal_paper_doi 10.1021/acs.jnatprod.6b01061
_journal_volume 80
_journal_year 2017
_chemical_formula_moiety 'C25 H31 Cl O6'
_chemical_formula_sum 'C25 H31 Cl O6'
_chemical_formula_weight 462.95
_space_group_crystal_system orthorhombic
_space_group_IT_number 19
_space_group_name_Hall 'P 2ac 2ab'
_space_group_name_H-M_alt 'P 21 21 21'
_symmetry_space_group_name_Hall 'P 2ac 2ab'
_symmetry_space_group_name_H-M 'P 21 21 21'
_atom_sites_solution_hydrogens geom
_audit_creation_method SHELXL-2014/7
_cell_angle_alpha 90
_cell_angle_beta 90
_cell_angle_gamma 90
_cell_formula_units_Z 4
_cell_length_a 15.2749(18)
_cell_length_b 15.1875(17)
_cell_length_c 10.1806(12)
_cell_measurement_reflns_used 4256
_cell_measurement_temperature 273(2)
_cell_measurement_theta_max 136.38
_cell_measurement_theta_min 2.03
_cell_volume 2361.8(5)
_computing_structure_refinement 'SHELXL-2014/7 (Sheldrick, 2014)'
_diffrn_ambient_temperature 273(2)
_diffrn_measured_fraction_theta_full 0.657
_diffrn_measured_fraction_theta_max 0.657
_diffrn_measurement_device_type 'Bruker APEXII'
_diffrn_measurement_method 'phi and omega scans'
_diffrn_radiation_type CuK\a
_diffrn_radiation_wavelength 1.54178
_diffrn_reflns_av_R_equivalents 0.0627
_diffrn_reflns_av_unetI/netI 0.0958
_diffrn_reflns_Laue_measured_fraction_full 0.657
_diffrn_reflns_Laue_measured_fraction_max 0.657
_diffrn_reflns_limit_h_max 15
_diffrn_reflns_limit_h_min -16
_diffrn_reflns_limit_k_max 13
_diffrn_reflns_limit_k_min -17
_diffrn_reflns_limit_l_max 10
_diffrn_reflns_limit_l_min -11
_diffrn_reflns_number 3649
_diffrn_reflns_point_group_measured_fraction_full 0.616
_diffrn_reflns_point_group_measured_fraction_max 0.616
_diffrn_reflns_theta_full 59.960
_diffrn_reflns_theta_max 59.960
_diffrn_reflns_theta_min 18.138
_diffrn_source 'sealed tube'
_diffrn_standards_decay_% 0
_diffrn_standards_interval_count 0
_diffrn_standards_interval_time 0
_diffrn_standards_number 0
_exptl_absorpt_coefficient_mu 1.750
_exptl_absorpt_correction_T_max 0.7530
_exptl_absorpt_correction_T_min 0.4349
_exptl_absorpt_correction_type multi-scan
_exptl_absorpt_process_details '(SADABS; Sheldrick, 2007)'
_exptl_crystal_colour colorless
_exptl_crystal_density_diffrn 1.302
_exptl_crystal_description block
_exptl_crystal_F_000 984
_exptl_crystal_size_max 0.15
_exptl_crystal_size_mid 0.12
_exptl_crystal_size_min 0.1
_refine_diff_density_max 0.190
_refine_diff_density_min -0.174
_refine_diff_density_rms 0.043
_refine_ls_abs_structure_details
;
 Flack x determined using 591 quotients [(I+)-(I-)]/[(I+)+(I-)]
 (Parsons, Flack and Wagner, Acta Cryst. B69 (2013) 249-259).
;
_refine_ls_abs_structure_Flack 0.06(3)
_refine_ls_extinction_method none
_refine_ls_goodness_of_fit_ref 1.058
_refine_ls_hydrogen_treatment constr
_refine_ls_matrix_type full
_refine_ls_number_parameters 296
_refine_ls_number_reflns 2164
_refine_ls_number_restraints 0
_refine_ls_restrained_S_all 1.058
_refine_ls_R_factor_all 0.0790
_refine_ls_R_factor_gt 0.0649
_refine_ls_shift/su_max 0.000
_refine_ls_shift/su_mean 0.000
_refine_ls_structure_factor_coef Fsqd
_refine_ls_weighting_details 'w=1/[\s^2^(Fo^2^)+(0.0180P)^2^+2.4380P] where P=(Fo^2^+2Fc^2^)/3'
_refine_ls_weighting_scheme calc
_refine_ls_wR_factor_gt 0.1420
_refine_ls_wR_factor_ref 0.1526
_reflns_Friedel_coverage 0.634
_reflns_Friedel_fraction_full 0.561
_reflns_Friedel_fraction_max 0.560
_reflns_number_gt 1822
_reflns_number_total 2164
_reflns_threshold_expression 'I > 2\s(I)'
_cod_data_source_file np6b01061_si_002.cif
_cod_data_source_block 1
_cod_depositor_comments 'Adding full bibliography for 1545294--1545297.cif.'
_cod_database_code 1545296
_shelx_shelxl_version_number 2014/7
_shelx_space_group_comment
;
The symmetry employed for this shelxl refinement is uniquely defined
by the following loop, which should always be used as a source of
symmetry information in preference to the above space-group names.
They are only intended as comments.
;

loop_
_space_group_symop_operation_xyz
'x, y, z'
'-x+1/2, -y, z+1/2'
'-x, y+1/2, -z+1/2'
'x+1/2, -y+1/2, -z'

loop_
_atom_site_label
_atom_site_type_symbol
_atom_site_fract_x
_atom_site_fract_y
_atom_site_fract_z
_atom_site_U_iso_or_equiv
_atom_site_adp_type
_atom_site_occupancy
_atom_site_site_symmetry_order
_atom_site_calc_flag
_atom_site_refinement_flags_posn
_atom_site_refinement_flags_adp
Cl1 Cl -0.03233(14) 0.48567(15) 0.3568(3) 0.0586(8) Uani 1 1 d . .
O1 O 0.6398(5) 0.3274(6) 0.3906(9) 0.076(2) Uani 1 1 d . .
O2 O 0.1860(4) 0.3321(6) 0.2252(7) 0.061(2) Uani 1 1 d . .
H2 H 0.1369 0.3510 0.2419 0.091 Uiso 1 1 calc R U
O3 O 0.1500(3) 0.4482(4) 0.3934(7) 0.0456(15) Uani 1 1 d . .
O4 O -0.0577(4) 0.6709(5) 0.3595(8) 0.0527(17) Uani 1 1 d . .
H4 H -0.0628 0.7246 0.3552 0.079 Uiso 1 1 calc R U
O5 O -0.0032(4) 0.8293(5) 0.3648(9) 0.064(2) Uani 1 1 d . .
O6 O 0.1333(4) 0.8631(4) 0.4104(8) 0.0592(19) Uani 1 1 d . .
C1 C 0.4567(6) 0.4649(7) 0.4924(10) 0.049(2) Uani 1 1 d . .
H1A H 0.4201 0.4616 0.5701 0.059 Uiso 1 1 calc R U
H1B H 0.4718 0.5262 0.4786 0.059 Uiso 1 1 calc R U
C1' C 0.2056(5) 0.5965(6) 0.4047(8) 0.0350(19) Uani 1 1 d . .
C2 C 0.5410(8) 0.4119(9) 0.5163(13) 0.071(3) Uani 1 1 d . .
H2A H 0.5895 0.4531 0.5190 0.085 Uiso 1 1 calc R U
H2B H 0.5368 0.3852 0.6026 0.085 Uiso 1 1 calc R U
C2' C 0.1843(5) 0.6841(6) 0.4037(8) 0.036(2) Uani 1 1 d . .
C3 C 0.5637(6) 0.3413(8) 0.4209(10) 0.050(2) Uani 1 1 d . .
C3' C 0.0950(5) 0.7110(6) 0.3923(8) 0.0375(19) Uani 1 1 d . .
C4 C 0.4898(5) 0.2838(7) 0.3723(11) 0.048(2) Uani 1 1 d . .
C4' C 0.0287(6) 0.6495(6) 0.3762(9) 0.040(2) Uani 1 1 d . .
C5 C 0.3991(5) 0.3311(5) 0.3862(8) 0.0345(18) Uani 1 1 d . .
H5 H 0.3810 0.3203 0.4771 0.041 Uiso 1 1 calc R U
C5' C 0.0499(5) 0.5605(6) 0.3770(9) 0.039(2) Uani 1 1 d . .
C6 C 0.3262(6) 0.2926(7) 0.3025(10) 0.045(2) Uani 1 1 d . .
H6A H 0.3290 0.2289 0.3074 0.054 Uiso 1 1 calc R U
H6B H 0.3358 0.3094 0.2117 0.054 Uiso 1 1 calc R U
C6' C 0.1375(5) 0.5360(5) 0.3935(8) 0.0347(19) Uani 1 1 d . .
C7 C 0.2345(5) 0.3227(5) 0.3441(8) 0.0367(19) Uani 1 1 d . .
H7 H 0.2074 0.2771 0.3987 0.044 Uiso 1 1 calc R U
C7' C 0.2524(6) 0.7554(6) 0.4106(10) 0.045(2) Uani 1 1 d . .
H7'A H 0.3015 0.7349 0.4627 0.054 Uiso 1 1 calc R U
H7'B H 0.2738 0.7677 0.3227 0.054 Uiso 1 1 calc R U
C8 C 0.2369(5) 0.4104(5) 0.4210(8) 0.0341(18) Uani 1 1 d . .
C8' C 0.2174(7) 0.8385(7) 0.4696(11) 0.054(3) Uani 1 1 d . .
H8' H 0.2094 0.8299 0.5642 0.065 Uiso 1 1 calc R U
C9 C 0.3079(5) 0.4707(5) 0.3648(9) 0.0338(18) Uani 1 1 d . .
H9 H 0.2953 0.4748 0.2706 0.041 Uiso 1 1 calc R U
C9' C 0.2759(8) 0.9148(8) 0.4477(19) 0.091(5) Uani 1 1 d . .
H9'A H 0.2910 0.9183 0.3563 0.136 Uiso 1 1 calc R U
H9'B H 0.3282 0.9078 0.4989 0.136 Uiso 1 1 calc R U
H9'C H 0.2465 0.9679 0.4737 0.136 Uiso 1 1 calc R U
C10 C 0.4047(5) 0.4317(5) 0.3741(8) 0.0318(17) Uani 1 1 d . .
C10' C 0.0723(6) 0.8043(6) 0.3882(9) 0.042(2) Uani 1 1 d . .
C11 C 0.2998(5) 0.5637(6) 0.4164(9) 0.040(2) Uani 1 1 d . .
H11A H 0.3383 0.6022 0.3669 0.048 Uiso 1 1 calc R U
H11B H 0.3179 0.5654 0.5077 0.048 Uiso 1 1 calc R U
C12 C 0.2401(7) 0.3963(8) 0.5686(9) 0.052(2) Uani 1 1 d . .
H12A H 0.2345 0.4520 0.6124 0.078 Uiso 1 1 calc R U
H12B H 0.2950 0.3698 0.5920 0.078 Uiso 1 1 calc R U
H12C H 0.1930 0.3583 0.5946 0.078 Uiso 1 1 calc R U
C13 C 0.5088(8) 0.2513(10) 0.2322(13) 0.071(4) Uani 1 1 d . .
H13A H 0.4634 0.2116 0.2050 0.107 Uiso 1 1 calc R U
H13B H 0.5641 0.2213 0.2306 0.107 Uiso 1 1 calc R U
H13C H 0.5107 0.3007 0.1735 0.107 Uiso 1 1 calc R U
C14 C 0.4900(9) 0.2031(8) 0.4643(15) 0.079(4) Uani 1 1 d . .
H14A H 0.4868 0.2225 0.5539 0.118 Uiso 1 1 calc R U
H14B H 0.5429 0.1701 0.4514 0.118 Uiso 1 1 calc R U
H14C H 0.4405 0.1665 0.4449 0.118 Uiso 1 1 calc R U
C15 C 0.4516(7) 0.4610(8) 0.2472(10) 0.055(3) Uani 1 1 d . .
H15A H 0.4246 0.4331 0.1729 0.083 Uiso 1 1 calc R U
H15B H 0.5121 0.4444 0.2515 0.083 Uiso 1 1 calc R U
H15C H 0.4471 0.5238 0.2382 0.083 Uiso 1 1 calc R U

loop_
_atom_site_aniso_label
_atom_site_aniso_U_11
_atom_site_aniso_U_22
_atom_site_aniso_U_33
_atom_site_aniso_U_23
_atom_site_aniso_U_13
_atom_site_aniso_U_12
Cl1 0.0346(12) 0.0437(13) 0.0976(19) 0.0006(13) 0.0012(11) -0.0037(9)
O1 0.038(4) 0.091(6) 0.099(6) -0.006(5) 0.002(4) 0.012(4)
O2 0.044(4) 0.077(5) 0.061(4) -0.021(4) -0.016(3) 0.008(4)
O3 0.029(3) 0.033(3) 0.075(4) -0.003(3) 0.004(3) 0.004(2)
O4 0.030(3) 0.045(4) 0.083(4) 0.008(4) -0.002(3) 0.005(2)
O5 0.043(4) 0.047(4) 0.104(6) 0.003(4) -0.007(4) 0.014(3)
O6 0.041(4) 0.040(4) 0.097(5) 0.001(4) -0.017(4) 0.005(3)
C1 0.030(5) 0.055(6) 0.062(6) -0.013(5) -0.011(4) 0.009(4)
C1' 0.029(4) 0.040(5) 0.036(4) 0.000(4) -0.003(3) 0.004(3)
C2 0.058(7) 0.072(8) 0.083(7) -0.025(6) -0.022(6) 0.019(6)
C2' 0.030(4) 0.039(5) 0.039(5) 0.002(4) 0.003(3) 0.002(3)
C3 0.036(6) 0.059(6) 0.056(5) -0.011(5) -0.009(4) 0.022(4)
C3' 0.031(5) 0.040(5) 0.041(5) -0.001(4) -0.001(4) 0.007(3)
C4 0.033(5) 0.043(5) 0.068(7) 0.008(5) -0.004(4) 0.012(4)
C4' 0.037(5) 0.037(5) 0.046(5) 0.005(4) 0.000(4) 0.009(4)
C5 0.030(4) 0.036(4) 0.038(4) -0.001(4) -0.005(3) 0.006(3)
C5' 0.023(4) 0.049(5) 0.046(5) 0.005(4) -0.003(4) 0.001(3)
C6 0.036(5) 0.043(6) 0.056(6) -0.009(4) -0.006(4) 0.010(4)
C6' 0.029(4) 0.032(5) 0.043(5) 0.004(4) 0.005(4) 0.008(3)
C7 0.039(5) 0.030(4) 0.042(5) -0.007(4) -0.002(4) 0.001(3)
C7' 0.040(5) 0.032(5) 0.062(6) 0.000(4) -0.008(4) 0.005(3)
C8 0.027(4) 0.034(4) 0.041(4) 0.002(4) 0.005(3) 0.012(3)
C8' 0.058(6) 0.034(5) 0.070(6) 0.005(5) -0.021(5) 0.002(4)
C9 0.028(4) 0.033(5) 0.040(4) 0.004(4) 0.000(4) 0.003(3)
C9' 0.062(8) 0.040(6) 0.170(15) -0.001(8) -0.039(8) -0.005(5)
C10 0.029(4) 0.031(4) 0.036(4) 0.008(4) 0.004(3) 0.004(3)
C10' 0.042(5) 0.033(5) 0.052(6) 0.004(4) -0.001(4) 0.007(4)
C11 0.026(4) 0.036(5) 0.058(5) -0.008(4) 0.001(4) 0.008(3)
C12 0.044(5) 0.068(7) 0.045(5) -0.004(5) 0.012(4) -0.002(5)
C13 0.056(7) 0.088(10) 0.070(7) -0.032(7) 0.012(5) 0.021(6)
C14 0.078(8) 0.047(7) 0.111(10) 0.023(7) -0.003(7) 0.030(6)
C15 0.045(6) 0.066(7) 0.056(6) 0.018(5) 0.009(4) 0.011(5)

loop_
_atom_type_symbol
_atom_type_description
_atom_type_scat_dispersion_real
_atom_type_scat_dispersion_imag
_atom_type_scat_source
C C 0.0181 0.0091 'International Tables Vol C Tables 4.2.6.8 and 6.1.1.4'
H H 0.0000 0.0000 'International Tables Vol C Tables 4.2.6.8 and 6.1.1.4'
Cl Cl 0.3639 0.7018 'International Tables Vol C Tables 4.2.6.8 and 6.1.1.4'
O O 0.0492 0.0322 'International Tables Vol C Tables 4.2.6.8 and 6.1.1.4'

loop_
_geom_angle_atom_site_label_1
_geom_angle_atom_site_label_2
_geom_angle_atom_site_label_3
_geom_angle
C7 O2 H2 109.5
C6' O3 C8 120.9(6)
C4' O4 H4 109.5
C10' O6 C8' 121.3(8)
C10 C1 C2 112.8(8)
C10 C1 H1A 109.0
C2 C1 H1A 109.0
C10 C1 H1B 109.0
C2 C1 H1B 109.0
H1A C1 H1B 107.8
C2' C1' C6' 117.6(7)
C2' C1' C11 122.7(7)
C6' C1' C11 119.7(8)
C3 C2 C1 117.9(9)
C3 C2 H2A 107.8
C1 C2 H2A 107.8
C3 C2 H2B 107.8
C1 C2 H2B 107.8
H2A C2 H2B 107.2
C1' C2' C3' 120.3(8)
C1' C2' C7' 122.3(7)
C3' C2' C7' 117.3(8)
O1 C3 C2 120.7(10)
O1 C3 C4 121.9(9)
C2 C3 C4 117.2(9)
C4' C3' C2' 120.9(8)
C4' C3' C10' 118.5(7)
C2' C3' C10' 120.5(8)
C3 C4 C13 110.4(9)
C3 C4 C14 105.1(9)
C13 C4 C14 108.0(10)
C3 C4 C5 111.4(8)
C13 C4 C5 113.4(8)
C14 C4 C5 108.2(8)
O4 C4' C3' 123.9(8)
O4 C4' C5' 117.1(7)
C3' C4' C5' 119.0(8)
C6 C5 C10 112.2(7)
C6 C5 C4 114.9(7)
C10 C5 C4 113.6(7)
C6 C5 H5 105.0
C10 C5 H5 105.0
C4 C5 H5 105.0
C4' C5' C6' 118.8(8)
C4' C5' Cl1 118.4(6)
C6' C5' Cl1 122.8(7)
C5 C6 C7 113.6(7)
C5 C6 H6A 108.8
C7 C6 H6A 108.8
C5 C6 H6B 108.8
C7 C6 H6B 108.8
H6A C6 H6B 107.7
O3 C6' C1' 123.2(7)
O3 C6' C5' 113.5(7)
C1' C6' C5' 123.3(8)
O2 C7 C6 105.7(7)
O2 C7 C8 110.8(7)
C6 C7 C8 112.1(7)
O2 C7 H7 109.4
C6 C7 H7 109.4
C8 C7 H7 109.4
C8' C7' C2' 112.2(8)
C8' C7' H7'A 109.2
C2' C7' H7'A 109.2
C8' C7' H7'B 109.2
C2' C7' H7'B 109.2
H7'A C7' H7'B 107.9
O3 C8 C12 105.8(7)
O3 C8 C9 109.5(7)
C12 C8 C9 115.5(8)
O3 C8 C7 102.6(6)
C12 C8 C7 112.4(7)
C9 C8 C7 110.1(6)
O6 C8' C9' 105.5(8)
O6 C8' C7' 111.3(8)
C9' C8' C7' 112.6(10)
O6 C8' H8' 109.1
C9' C8' H8' 109.1
C7' C8' H8' 109.1
C11 C9 C8 111.8(7)
C11 C9 C10 113.7(7)
C8 C9 C10 114.4(7)
C11 C9 H9 105.3
C8 C9 H9 105.3
C10 C9 H9 105.3
C8' C9' H9'A 109.5
C8' C9' H9'B 109.5
H9'A C9' H9'B 109.5
C8' C9' H9'C 109.5
H9'A C9' H9'C 109.5
H9'B C9' H9'C 109.5
C1 C10 C5 107.1(7)
C1 C10 C15 108.9(7)
C5 C10 C15 112.3(7)
C1 C10 C9 113.9(7)
C5 C10 C9 108.9(6)
C15 C10 C9 105.9(7)
O5 C10' O6 119.2(8)
O5 C10' C3' 121.7(8)
O6 C10' C3' 119.2(8)
C9 C11 C1' 110.7(7)
C9 C11 H11A 109.5
C1' C11 H11A 109.5
C9 C11 H11B 109.5
C1' C11 H11B 109.5
H11A C11 H11B 108.1
C8 C12 H12A 109.5
C8 C12 H12B 109.5
H12A C12 H12B 109.5
C8 C12 H12C 109.5
H12A C12 H12C 109.5
H12B C12 H12C 109.5
C4 C13 H13A 109.5
C4 C13 H13B 109.5
H13A C13 H13B 109.5
C4 C13 H13C 109.5
H13A C13 H13C 109.5
H13B C13 H13C 109.5
C4 C14 H14A 109.5
C4 C14 H14B 109.5
H14A C14 H14B 109.5
C4 C14 H14C 109.5
H14A C14 H14C 109.5
H14B C14 H14C 109.5
C10 C15 H15A 109.5
C10 C15 H15B 109.5
H15A C15 H15B 109.5
C10 C15 H15C 109.5
H15A C15 H15C 109.5
H15B C15 H15C 109.5

loop_
_geom_bond_atom_site_label_1
_geom_bond_atom_site_label_2
_geom_bond_distance
Cl1 C5' 1.706(9)
O1 C3 1.221(11)
O2 C7 1.427(11)
O2 H2 0.8200
O3 C6' 1.347(10)
O3 C8 1.472(9)
O4 C4' 1.371(10)
O4 H4 0.8200
O5 C10' 1.237(10)
O6 C10' 1.310(11)
O6 C8' 1.468(11)
C1 C10 1.529(12)
C1 C2 1.539(14)
C1 H1A 0.9700
C1 H1B 0.9700
C1' C2' 1.370(12)
C1' C6' 1.393(12)
C1' C11 1.527(11)
C2 C3 1.487(16)
C2 H2A 0.9700
C2 H2B 0.9700
C2' C3' 1.429(12)
C2' C7' 1.504(12)
C3 C4 1.510(16)
C3' C4' 1.387(13)
C3' C10' 1.460(12)
C4 C13 1.537(17)
C4 C14 1.542(16)
C4 C5 1.567(12)
C4' C5' 1.389(13)
C5 C6 1.519(12)
C5 C10 1.535(12)
C5 H5 0.9800
C5' C6' 1.399(11)
C6 C7 1.532(13)
C6 H6A 0.9700
C6 H6B 0.9700
C7 C8 1.545(11)
C7 H7 0.9800
C7' C8' 1.496(14)
C7' H7'A 0.9700
C7' H7'B 0.9700
C8 C12 1.519(13)
C8 C9 1.531(11)
C8' C9' 1.481(16)
C8' H8' 0.9800
C9 C11 1.512(12)
C9 C10 1.595(11)
C9 H9 0.9800
C9' H9'A 0.9600
C9' H9'B 0.9600
C9' H9'C 0.9600
C10 C15 1.543(12)
C11 H11A 0.9700
C11 H11B 0.9700
C12 H12A 0.9600
C12 H12B 0.9600
C12 H12C 0.9600
C13 H13A 0.9600
C13 H13B 0.9600
C13 H13C 0.9600
C14 H14A 0.9600
C14 H14B 0.9600
C14 H14C 0.9600
C15 H15A 0.9600
C15 H15B 0.9600
C15 H15C 0.9600

loop_
_geom_torsion_atom_site_label_1
_geom_torsion_atom_site_label_2
_geom_torsion_atom_site_label_3
_geom_torsion_atom_site_label_4
_geom_torsion
C10 C1 C2 C3 3.5(16)
C6' C1' C2' C3' 0.4(11)
C11 C1' C2' C3' 179.9(8)
C6' C1' C2' C7' -177.9(8)
C11 C1' C2' C7' 1.6(12)
C1 C2 C3 O1 143.3(11)
C1 C2 C3 C4 -41.5(16)
C1' C2' C3' C4' -2.9(12)
C7' C2' C3' C4' 175.5(8)
C1' C2' C3' C10' -178.6(8)
C7' C2' C3' C10' -0.2(12)
O1 C3 C4 C13 -34.9(14)
C2 C3 C4 C13 150.0(10)
O1 C3 C4 C14 81.3(13)
C2 C3 C4 C14 -93.8(12)
O1 C3 C4 C5 -161.8(9)
C2 C3 C4 C5 23.0(13)
C2' C3' C4' O4 -177.3(8)
C10' C3' C4' O4 -1.6(12)
C2' C3' C4' C5' 2.8(13)
C10' C3' C4' C5' 178.6(8)
C3 C4 C5 C6 161.4(9)
C13 C4 C5 C6 36.0(12)
C14 C4 C5 C6 -83.7(11)
C3 C4 C5 C10 30.2(11)
C13 C4 C5 C10 -95.1(11)
C14 C4 C5 C10 145.2(9)
O4 C4' C5' C6' 179.8(8)
C3' C4' C5' C6' -0.3(13)
O4 C4' C5' Cl1 0.3(11)
C3' C4' C5' Cl1 -179.9(7)
C10 C5 C6 C7 -63.7(10)
C4 C5 C6 C7 164.4(8)
C8 O3 C6' C1' 7.2(11)
C8 O3 C6' C5' -174.7(7)
C2' C1' C6' O3 -179.9(8)
C11 C1' C6' O3 0.6(12)
C2' C1' C6' C5' 2.2(12)
C11 C1' C6' C5' -177.3(8)
C4' C5' C6' O3 179.6(8)
Cl1 C5' C6' O3 -0.8(11)
C4' C5' C6' C1' -2.3(13)
Cl1 C5' C6' C1' 177.3(7)
C5 C6 C7 O2 143.6(8)
C5 C6 C7 C8 22.8(11)
C1' C2' C7' C8' -153.3(8)
C3' C2' C7' C8' 28.4(12)
C6' O3 C8 C12 90.2(9)
C6' O3 C8 C9 -34.9(10)
C6' O3 C8 C7 -151.8(7)
O2 C7 C8 O3 35.1(9)
C6 C7 C8 O3 152.9(7)
O2 C7 C8 C12 148.3(7)
C6 C7 C8 C12 -93.9(9)
O2 C7 C8 C9 -81.5(8)
C6 C7 C8 C9 36.3(9)
C10' O6 C8' C9' 165.8(11)
C10' O6 C8' C7' 43.4(12)
C2' C7' C8' O6 -47.8(11)
C2' C7' C8' C9' -166.0(10)
O3 C8 C9 C11 55.5(9)
C12 C8 C9 C11 -63.8(10)
C7 C8 C9 C11 167.6(7)
O3 C8 C9 C10 -173.5(7)
C12 C8 C9 C10 67.2(10)
C7 C8 C9 C10 -61.3(9)
C2 C1 C10 C5 47.0(11)
C2 C1 C10 C15 -74.7(11)
C2 C1 C10 C9 167.4(9)
C6 C5 C10 C1 161.4(7)
C4 C5 C10 C1 -66.1(9)
C6 C5 C10 C15 -79.1(9)
C4 C5 C10 C15 53.4(9)
C6 C5 C10 C9 37.8(9)
C4 C5 C10 C9 170.3(7)
C11 C9 C10 C1 32.9(10)
C8 C9 C10 C1 -97.2(8)
C11 C9 C10 C5 152.4(7)
C8 C9 C10 C5 22.2(9)
C11 C9 C10 C15 -86.7(9)
C8 C9 C10 C15 143.2(8)
C8' O6 C10' O5 164.9(9)
C8' O6 C10' C3' -14.9(13)
C4' C3' C10' O5 -3.4(13)
C2' C3' C10' O5 172.4(9)
C4' C3' C10' O6 176.3(8)
C2' C3' C10' O6 -7.9(13)
C8 C9 C11 C1' -48.5(10)
C10 C9 C11 C1' -179.9(7)
C2' C1' C11 C9 -158.7(8)
C6' C1' C11 C9 20.8(11)
